data_4342556
loop_
_publ_author_name
'Nordheider, Andreas'
'H\"ull, Katharina'
'Prentis, Joanna K. D.'
'Athukorala Arachchige, Kasun S.'
'Slawin, Alexandra M. Z.'
'Woollins, J. Derek'
'Chivers, Tristram'

_publ_section_title
;
 [In Process Citation].
;
_journal_issue 6
_journal_name_full 'Inorganic chemistry'
_journal_page_first 3043
_journal_page_last 3054
_journal_paper_doi 10.1021/acs.inorgchem.5b00161
_journal_volume 54
_journal_year 2015
_chemical_formula_moiety 'C16 H36 N4 P2 Se2 Te2'
_chemical_formula_sum 'C16 H36 N4 P2 Se2 Te2'
_chemical_formula_weight 759.55
_space_group_IT_number 14
_symmetry_cell_setting monoclinic
_symmetry_Int_Tables_number 14
_symmetry_space_group_name_Hall '-P 2ybc'
_symmetry_space_group_name_H-M 'P 1 21/c 1'
_atom_sites_solution_hydrogens geom
_atom_sites_solution_primary direct
_atom_sites_solution_secondary difmap
_cell_angle_alpha 90.0000
_cell_angle_beta 94.354(7)
_cell_angle_gamma 90.0000
_cell_formula_units_Z 4
_cell_length_a 15.707(5)
_cell_length_b 14.808(4)
_cell_length_c 11.549(3)
_cell_measurement_reflns_used 7716
_cell_measurement_temperature 93
_cell_measurement_theta_max 25.35
_cell_measurement_theta_min 1.89
_cell_volume 2678.4(13)
_computing_cell_refinement 'CrystalClear-SM Expert 2.0 r6'
_computing_data_collection 'CrystalClear-SM Expert 2.0 r6 (Rigaku, 2010)'
_computing_data_reduction 'CrystalClear-SM Expert 2.0 r6'
_computing_molecular_graphics 'CrystalStructure 4.0'
_computing_publication_material 'CrystalStructure 4.0 (Rigaku, 2010)'
_computing_structure_refinement 'SHELXL97 (Sheldrick, 2008)'
_computing_structure_solution 'DIRDIF99-PATTY (Gould, et al., 1999)'
_diffrn_ambient_temperature 93
_diffrn_detector_area_resol_mean 14.629
_diffrn_measured_fraction_theta_full 0.992
_diffrn_measured_fraction_theta_max 0.992
_diffrn_measurement_device_type 'Rigaku Mercury70'
_diffrn_measurement_method \w
_diffrn_radiation_type 'Mo K\a'
_diffrn_radiation_wavelength 0.71075
_diffrn_reflns_av_R_equivalents 0.0512
_diffrn_reflns_limit_h_max 18
_diffrn_reflns_limit_h_min -14
_diffrn_reflns_limit_k_max 17
_diffrn_reflns_limit_k_min -17
_diffrn_reflns_limit_l_max 13
_diffrn_reflns_limit_l_min -12
_diffrn_reflns_number 15644
_diffrn_reflns_theta_full 25.34
_diffrn_reflns_theta_max 25.34
_diffrn_standards_number 0
_exptl_absorpt_coefficient_mu 5.025
_exptl_absorpt_correction_T_max 0.605
_exptl_absorpt_correction_T_min 0.414
_exptl_absorpt_correction_type multi-scan
_exptl_absorpt_process_details 'REQAB (Rigaku, 1998)'
_exptl_crystal_colour red
_exptl_crystal_density_diffrn 1.883
_exptl_crystal_density_method 'not measured'
_exptl_crystal_description prism
_exptl_crystal_F_000 1448.00
_exptl_crystal_size_max 0.100
_exptl_crystal_size_mid 0.100
_exptl_crystal_size_min 0.100
_refine_diff_density_max 4.980
_refine_diff_density_min -2.570
_refine_ls_extinction_method none
_refine_ls_goodness_of_fit_ref 1.051
_refine_ls_hydrogen_treatment constr
_refine_ls_number_parameters 235
_refine_ls_number_reflns 4845
_refine_ls_number_restraints 0
_refine_ls_R_factor_gt 0.0780
_refine_ls_shift/su_max 0.000
_refine_ls_structure_factor_coef Fsqd
_refine_ls_weighting_details 'w = 1/[\s^2^(Fo^2^)+(0.0943P)^2^+44.6668P] where P=(Fo^2^+2Fc^2^)/3'
_refine_ls_weighting_scheme calc
_refine_ls_wR_factor_ref 0.2127
_reflns_number_gt 3803
_reflns_number_total 4845
_reflns_threshold_expression F^2^>2.0\s(F^2^)
_cod_data_source_file combined.cif
_cod_data_source_block 16
_cod_depositor_comments 'Adding full bibliography for 4342550--4342557.cif.'
_cod_database_code 4342556

loop_
_symmetry_equiv_pos_site_id
_symmetry_equiv_pos_as_xyz
1 +X,+Y,+Z
2 -X,1/2+Y,1/2-Z
3 -X,-Y,-Z
4 +X,1/2-Y,1/2+Z

loop_
_atom_site_label
_atom_site_type_symbol
_atom_site_fract_x
_atom_site_fract_y
_atom_site_fract_z
_atom_site_U_iso_or_equiv
_atom_site_adp_type
_atom_site_occupancy
_atom_site_symmetry_multiplicity
_atom_site_calc_flag
_atom_site_refinement_flags
Te1 Te 0.19466(6) 0.47940(6) -0.01143(7) 0.0463(3) Uani 1.0 4 d .
Te2 Te 0.07537(6) 0.37520(6) 0.35798(8) 0.0466(3) Uani 1.0 4 d .
Se1 Se 0.10517(10) 0.34725(9) 0.03516(12) 0.0502(4) Uani 1.0 4 d .
Se2 Se 0.00538(8) 0.41128(8) 0.15826(12) 0.0431(4) Uani 1.0 4 d .
P1 P 0.26358(17) 0.52680(17) 0.1795(3) 0.0237(6) Uani 1.0 4 d .
P2 P 0.20495(17) 0.47383(17) 0.3650(3) 0.0243(6) Uani 1.0 4 d .
N1 N 0.3361(6) 0.5917(7) 0.1695(8) 0.032(2) Uani 1.0 4 d .
N2 N 0.2436(6) 0.4915(7) 0.4860(8) 0.032(2) Uani 1.0 4 d .
N3 N 0.2716(6) 0.4353(6) 0.2668(7) 0.0263(19) Uani 1.0 4 d .
N4 N 0.1850(5) 0.5570(6) 0.2652(7) 0.0225(17) Uani 1.0 4 d .
C1 C 0.3948(7) 0.6324(9) 0.0935(10) 0.036(3) Uani 1.0 4 d .
C2 C 0.4856(9) 0.6022(13) 0.1310(15) 0.064(5) Uani 1.0 4 d .
C3 C 0.3746(9) 0.6080(11) -0.0347(10) 0.048(4) Uani 1.0 4 d .
C4 C 0.3881(10) 0.7369(10) 0.1054(14) 0.057(4) Uani 1.0 4 d .
C5 C 0.2336(7) 0.4828(8) 0.6105(9) 0.031(3) Uani 1.0 4 d .
C6 C 0.3194(9) 0.4599(12) 0.6700(12) 0.053(4) Uani 1.0 4 d .
C7 C 0.1723(10) 0.4072(10) 0.6353(11) 0.051(4) Uani 1.0 4 d .
C8 C 0.2029(12) 0.5722(9) 0.6561(12) 0.061(5) Uani 1.0 4 d .
C9 C 0.3411(9) 0.3679(9) 0.2854(11) 0.041(3) Uani 1.0 4 d .
C10 C 0.3663(11) 0.3372(10) 0.1616(13) 0.059(4) Uani 1.0 4 d .
C11 C 0.4170(9) 0.4123(12) 0.3539(13) 0.060(5) Uani 1.0 4 d .
C12 C 0.3073(11) 0.2856(9) 0.3475(13) 0.057(4) Uani 1.0 4 d .
C13 C 0.1446(7) 0.6471(7) 0.2784(10) 0.027(3) Uani 1.0 4 d .
C14 C 0.1227(8) 0.6868(8) 0.1571(10) 0.033(3) Uani 1.0 4 d .
C15 C 0.2050(8) 0.7098(8) 0.3506(10) 0.032(3) Uani 1.0 4 d .
C16 C 0.0626(8) 0.6353(8) 0.3397(11) 0.038(3) Uani 1.0 4 d .
H2A H 0.4893 0.5363 0.1257 0.0774 Uiso 1.0 4 calc R
H2B H 0.5004 0.6211 0.2113 0.0774 Uiso 1.0 4 calc R
H2C H 0.5255 0.6297 0.0800 0.0774 Uiso 1.0 4 calc R
H3A H 0.3168 0.6284 -0.0599 0.0579 Uiso 1.0 4 calc R
H3B H 0.3783 0.5425 -0.0443 0.0579 Uiso 1.0 4 calc R
H3C H 0.4158 0.6377 -0.0818 0.0579 Uiso 1.0 4 calc R
H4A H 0.4033 0.7544 0.1862 0.0689 Uiso 1.0 4 calc R
H4B H 0.3295 0.7561 0.0827 0.0689 Uiso 1.0 4 calc R
H4C H 0.4274 0.7659 0.0548 0.0689 Uiso 1.0 4 calc R
H6A H 0.3602 0.5080 0.6555 0.0635 Uiso 1.0 4 calc R
H6B H 0.3396 0.4027 0.6394 0.0635 Uiso 1.0 4 calc R
H6C H 0.3144 0.4542 0.7537 0.0635 Uiso 1.0 4 calc R
H7A H 0.1943 0.3498 0.6075 0.0612 Uiso 1.0 4 calc R
H7B H 0.1163 0.4195 0.5954 0.0612 Uiso 1.0 4 calc R
H7C H 0.1669 0.4033 0.7191 0.0612 Uiso 1.0 4 calc R
H8A H 0.1480 0.5881 0.6152 0.0727 Uiso 1.0 4 calc R
H8B H 0.2449 0.6194 0.6430 0.0727 Uiso 1.0 4 calc R
H8C H 0.1960 0.5670 0.7394 0.0727 Uiso 1.0 4 calc R
H10A H 0.3855 0.3897 0.1190 0.0705 Uiso 1.0 4 calc R
H10B H 0.3166 0.3100 0.1185 0.0705 Uiso 1.0 4 calc R
H10C H 0.4126 0.2927 0.1705 0.0705 Uiso 1.0 4 calc R
H11A H 0.3993 0.4341 0.4285 0.0719 Uiso 1.0 4 calc R
H11B H 0.4374 0.4633 0.3095 0.0719 Uiso 1.0 4 calc R
H11C H 0.4631 0.3681 0.3677 0.0719 Uiso 1.0 4 calc R
H12A H 0.2597 0.2588 0.2994 0.0680 Uiso 1.0 4 calc R
H12B H 0.2874 0.3043 0.4223 0.0680 Uiso 1.0 4 calc R
H12C H 0.3530 0.2409 0.3606 0.0680 Uiso 1.0 4 calc R
H14A H 0.0829 0.6464 0.1128 0.0398 Uiso 1.0 4 calc R
H14B H 0.1749 0.6931 0.1167 0.0398 Uiso 1.0 4 calc R
H14C H 0.0961 0.7462 0.1644 0.0398 Uiso 1.0 4 calc R
H15A H 0.2151 0.6855 0.4294 0.0387 Uiso 1.0 4 calc R
H15B H 0.1792 0.7700 0.3541 0.0387 Uiso 1.0 4 calc R
H15C H 0.2594 0.7142 0.3146 0.0387 Uiso 1.0 4 calc R
H16A H 0.0761 0.6084 0.4164 0.0459 Uiso 1.0 4 calc R
H16B H 0.0234 0.5956 0.2934 0.0459 Uiso 1.0 4 calc R
H16C H 0.0356 0.6943 0.3486 0.0459 Uiso 1.0 4 calc R

loop_
_atom_site_aniso_label
_atom_site_aniso_U_11
_atom_site_aniso_U_22
_atom_site_aniso_U_33
_atom_site_aniso_U_12
_atom_site_aniso_U_13
_atom_site_aniso_U_23
Te1 0.0537(6) 0.0565(6) 0.0278(5) 0.0013(4) -0.0022(4) -0.0058(4)
Te2 0.0458(6) 0.0438(6) 0.0484(6) -0.0163(4) -0.0087(4) 0.0157(4)
Se1 0.0640(10) 0.0338(7) 0.0497(8) 0.0008(6) -0.0167(7) -0.0093(6)
Se2 0.0416(8) 0.0351(7) 0.0502(8) -0.0086(6) -0.0128(6) 0.0051(6)
P1 0.0266(14) 0.0249(14) 0.0197(13) 0.0021(11) 0.0024(10) -0.0003(10)
P2 0.0254(14) 0.0243(14) 0.0231(13) -0.0007(10) 0.0005(10) 0.0009(11)
N1 0.034(5) 0.037(6) 0.025(5) -0.003(4) 0.004(4) -0.001(4)
N2 0.038(6) 0.036(5) 0.021(5) -0.010(4) -0.002(4) -0.000(4)
N3 0.037(5) 0.025(5) 0.018(4) 0.009(4) 0.006(4) -0.001(4)
N4 0.023(5) 0.024(5) 0.021(4) 0.001(4) 0.005(4) -0.001(4)
C1 0.025(6) 0.055(8) 0.031(6) -0.010(5) 0.009(5) -0.002(6)
C2 0.036(8) 0.094(13) 0.063(10) -0.006(8) 0.004(7) -0.006(9)
C3 0.047(8) 0.073(10) 0.029(6) -0.005(7) 0.026(6) 0.012(7)
C4 0.056(9) 0.044(8) 0.072(11) -0.019(7) 0.009(8) 0.005(8)
C5 0.035(6) 0.036(7) 0.022(6) -0.003(5) 0.001(5) 0.005(5)
C6 0.043(8) 0.083(11) 0.032(7) 0.006(7) -0.002(6) 0.005(7)
C7 0.070(10) 0.055(9) 0.029(7) -0.021(7) 0.006(6) 0.006(6)
C8 0.123(15) 0.030(7) 0.030(7) 0.012(8) 0.014(8) 0.004(6)
C9 0.046(8) 0.037(7) 0.042(7) 0.022(6) 0.007(6) 0.009(6)
C10 0.080(11) 0.045(8) 0.053(9) 0.033(8) 0.017(8) 0.001(7)
C11 0.039(8) 0.085(12) 0.055(9) 0.032(8) -0.005(7) -0.006(8)
C12 0.094(12) 0.029(7) 0.049(8) 0.027(7) 0.017(8) 0.007(6)
C13 0.027(6) 0.021(5) 0.033(6) 0.000(4) 0.003(5) -0.002(5)
C14 0.039(7) 0.026(6) 0.032(6) 0.008(5) -0.009(5) 0.001(5)
C15 0.040(7) 0.026(6) 0.031(6) -0.002(5) 0.004(5) -0.008(5)
C16 0.036(7) 0.030(6) 0.050(8) 0.004(5) 0.015(6) -0.001(6)

loop_
_atom_type_symbol
_atom_type_description
_atom_type_scat_dispersion_real
_atom_type_scat_dispersion_imag
_atom_type_scat_source
C C 0.0033 0.0016
;
International Tables for Crystallography
(1992, Vol. C, Tables 4.2.6.8 and 6.1.1.4)
;
H H 0.0000 0.0000
;
International Tables for Crystallography
(1992, Vol. C, Table 6.1.1.4)
;
N N 0.0061 0.0033
;
International Tables for Crystallography
(1992, Vol. C, Tables 4.2.6.8 and 6.1.1.4)
;
P P 0.1023 0.0942
;
International Tables for Crystallography
(1992, Vol. C, Tables 4.2.6.8 and 6.1.1.4)
;
Se Se -0.0929 2.2259
;
International Tables for Crystallography
(1992, Vol. C, Tables 4.2.6.8 and 6.1.1.4)
;
Te Te -0.5308 1.6751
;
International Tables for Crystallography
(1992, Vol. C, Tables 4.2.6.8 and 6.1.1.4)
;

loop_
_geom_angle_atom_site_label_1
_geom_angle_atom_site_label_2
_geom_angle_atom_site_label_3
_geom_angle
_geom_angle_publ_flag
Se1 Te1 P1 104.20(8) yes
Se2 Te2 P2 101.64(8) yes
Te1 Se1 Se2 102.88(7) yes
Te2 Se2 Se1 101.47(7) yes
Te1 P1 P2 120.27(13) yes
Te1 P1 N1 113.3(4) yes
Te1 P1 N3 108.1(3) yes
Te1 P1 N4 107.7(3) yes
P2 P1 N1 126.4(4) yes
P2 P1 N3 42.1(3) yes
P2 P1 N4 42.1(3) yes
N1 P1 N3 122.5(5) yes
N1 P1 N4 117.7(5) yes
N3 P1 N4 83.5(5) yes
Te2 P2 P1 120.22(12) yes
Te2 P2 N2 113.7(4) yes
Te2 P2 N3 108.9(4) yes
Te2 P2 N4 107.1(3) yes
P1 P2 N2 126.0(4) yes
P1 P2 N3 41.8(3) yes
P1 P2 N4 42.2(3) yes
N2 P2 N3 116.9(5) yes
N2 P2 N4 123.0(5) yes
N3 P2 N4 83.3(5) yes
P1 N1 C1 146.4(8) yes
P2 N2 C5 146.2(9) yes
P1 N3 P2 96.2(5) yes
P1 N3 C9 130.3(8) yes
P2 N3 C9 127.9(8) yes
P1 N4 P2 95.7(5) yes
P1 N4 C13 128.9(7) yes
P2 N4 C13 129.7(7) yes
N1 C1 C2 109.2(11) yes
N1 C1 C3 113.1(10) yes
N1 C1 C4 108.0(11) yes
C2 C1 C3 109.0(11) yes
C2 C1 C4 109.5(12) yes
C3 C1 C4 108.0(11) yes
N2 C5 C6 108.0(10) yes
N2 C5 C7 111.6(9) yes
N2 C5 C8 108.9(10) yes
C6 C5 C7 107.9(11) yes
C6 C5 C8 109.6(11) yes
C7 C5 C8 110.8(11) yes
N3 C9 C10 107.2(10) yes
N3 C9 C11 108.8(11) yes
N3 C9 C12 109.0(11) yes
C10 C9 C11 110.7(12) yes
C10 C9 C12 108.4(11) yes
C11 C9 C12 112.7(12) yes
N4 C13 C14 108.5(9) yes
N4 C13 C15 110.4(9) yes
N4 C13 C16 109.0(9) yes
C14 C13 C15 110.7(9) yes
C14 C13 C16 109.1(9) yes
C15 C13 C16 109.1(9) yes
C1 C2 H2A 109.472 no
C1 C2 H2B 109.468 no
C1 C2 H2C 109.471 no
H2A C2 H2B 109.472 no
H2A C2 H2C 109.473 no
H2B C2 H2C 109.471 no
C1 C3 H3A 109.469 no
C1 C3 H3B 109.476 no
C1 C3 H3C 109.474 no
H3A C3 H3B 109.471 no
H3A C3 H3C 109.467 no
H3B C3 H3C 109.471 no
C1 C4 H4A 109.472 no
C1 C4 H4B 109.475 no
C1 C4 H4C 109.483 no
H4A C4 H4B 109.464 no
H4A C4 H4C 109.468 no
H4B C4 H4C 109.466 no
C5 C6 H6A 109.474 no
C5 C6 H6B 109.479 no
C5 C6 H6C 109.471 no
H6A C6 H6B 109.465 no
H6A C6 H6C 109.464 no
H6B C6 H6C 109.474 no
C5 C7 H7A 109.475 no
C5 C7 H7B 109.475 no
C5 C7 H7C 109.470 no
H7A C7 H7B 109.474 no
H7A C7 H7C 109.476 no
H7B C7 H7C 109.458 no
C5 C8 H8A 109.471 no
C5 C8 H8B 109.479 no
C5 C8 H8C 109.474 no
H8A C8 H8B 109.468 no
H8A C8 H8C 109.467 no
H8B C8 H8C 109.469 no
C9 C10 H10A 109.477 no
C9 C10 H10B 109.474 no
C9 C10 H10C 109.466 no
H10A C10 H10B 109.471 no
H10A C10 H10C 109.474 no
H10B C10 H10C 109.465 no
C9 C11 H11A 109.467 no
C9 C11 H11B 109.474 no
C9 C11 H11C 109.470 no
H11A C11 H11B 109.477 no
H11A C11 H11C 109.463 no
H11B C11 H11C 109.477 no
C9 C12 H12A 109.475 no
C9 C12 H12B 109.467 no
C9 C12 H12C 109.466 no
H12A C12 H12B 109.472 no
H12A C12 H12C 109.469 no
H12B C12 H12C 109.477 no
C13 C14 H14A 109.473 no
C13 C14 H14B 109.477 no
C13 C14 H14C 109.470 no
H14A C14 H14B 109.464 no
H14A C14 H14C 109.468 no
H14B C14 H14C 109.475 no
C13 C15 H15A 109.470 no
C13 C15 H15B 109.480 no
C13 C15 H15C 109.469 no
H15A C15 H15B 109.474 no
H15A C15 H15C 109.467 no
H15B C15 H15C 109.467 no
C13 C16 H16A 109.469 no
C13 C16 H16B 109.474 no
C13 C16 H16C 109.472 no
H16A C16 H16B 109.474 no
H16A C16 H16C 109.474 no
H16B C16 H16C 109.465 no

loop_
_geom_bond_atom_site_label_1
_geom_bond_atom_site_label_2
_geom_bond_distance
_geom_bond_publ_flag
Te1 Se1 2.4919(18) yes
Te1 P1 2.483(3) yes
Te2 Se2 2.5356(17) yes
Te2 P2 2.501(3) yes
Se1 Se2 2.391(2) yes
P1 P2 2.520(4) yes
P1 N1 1.502(10) yes
P1 N3 1.688(9) yes
P1 N4 1.701(9) yes
P2 N2 1.504(9) yes
P2 N3 1.698(10) yes
P2 N4 1.699(9) yes
N1 C1 1.451(15) yes
N2 C5 1.465(14) yes
N3 C9 1.483(16) yes
N4 C13 1.490(13) yes
C1 C2 1.526(18) yes
C1 C3 1.534(17) yes
C1 C4 1.557(19) yes
C5 C6 1.504(17) yes
C5 C7 1.517(19) yes
C5 C8 1.518(18) yes
C9 C10 1.58(2) yes
C9 C11 1.529(19) yes
C9 C12 1.530(19) yes
C13 C14 1.533(15) yes
C13 C15 1.529(15) yes
C13 C16 1.527(17) yes
C2 H2A 0.980 no
C2 H2B 0.980 no
C2 H2C 0.980 no
C3 H3A 0.980 no
C3 H3B 0.980 no
C3 H3C 0.980 no
C4 H4A 0.980 no
C4 H4B 0.980 no
C4 H4C 0.980 no
C6 H6A 0.980 no
C6 H6B 0.980 no
C6 H6C 0.980 no
C7 H7A 0.980 no
C7 H7B 0.980 no
C7 H7C 0.980 no
C8 H8A 0.980 no
C8 H8B 0.980 no
C8 H8C 0.980 no
C10 H10A 0.980 no
C10 H10B 0.980 no
C10 H10C 0.980 no
C11 H11A 0.980 no
C11 H11B 0.980 no
C11 H11C 0.980 no
C12 H12A 0.980 no
C12 H12B 0.980 no
C12 H12C 0.980 no
C14 H14A 0.980 no
C14 H14B 0.980 no
C14 H14C 0.980 no
C15 H15A 0.980 no
C15 H15B 0.980 no
C15 H15C 0.980 no
C16 H16A 0.980 no
C16 H16B 0.980 no
C16 H16C 0.980 no

loop_
_geom_contact_atom_site_label_1
_geom_contact_atom_site_label_2
_geom_contact_distance
_geom_contact_publ_flag
_geom_contact_site_symmetry_2
Te1 C3 3.436(14) no .
Te2 C7 3.473(13) no .
P1 C3 3.356(14) no .
P1 C10 3.253(16) no .
P1 C11 3.465(15) no .
P1 C14 3.239(12) no .
P1 C15 3.518(12) no .
P2 C7 3.351(14) no .
P2 C11 3.465(15) no .
P2 C12 3.232(15) no .
P2 C15 3.499(12) no .
P2 C16 3.272(12) no .
N1 C9 3.573(16) no .
N1 C11 3.577(19) no .
N1 C13 3.446(15) no .
N1 C15 3.512(15) no .
N2 C9 3.406(16) no .
N2 C11 3.428(18) no .
N2 C13 3.593(14) no .
Te1 H3A 3.0045 no .
Te1 H3B 3.0832 no .
Te1 H10A 3.5112 no .
Te1 H10B 3.4312 no .
Te1 H14A 3.4121 no .
Te1 H14B 3.5166 no .
Te2 H7A 3.3339 no .
Te2 H7B 2.8447 no .
Te2 H12A 3.4791 no .
Te2 H12B 3.5170 no .
Te2 H16A 3.5189 no .
Te2 H16B 3.4330 no .
Se1 H10B 3.4314 no .
Se2 H16B 3.1464 no .
P1 H3A 3.3101 no .
P1 H3B 3.2699 no .
P1 H10A 2.9111 no .
P1 H10B 3.4032 no .
P1 H11B 3.1582 no .
P1 H14A 3.3844 no .
P1 H14B 2.8939 no .
P1 H15C 3.1872 no .
P2 H7A 3.3639 no .
P2 H7B 3.1983 no .
P2 H8A 3.5220 no .
P2 H11A 3.1400 no .
P2 H12A 3.3980 no .
P2 H12B 2.8792 no .
P2 H15A 3.2234 no .
P2 H16A 2.9336 no .
P2 H16B 3.4224 no .
N1 H2A 2.6273 no .
N1 H2B 2.6247 no .
N1 H2C 3.2701 no .
N1 H3A 2.6987 no .
N1 H3B 2.7051 no .
N1 H3C 3.3167 no .
N1 H4A 2.6312 no .
N1 H4B 2.6324 no .
N1 H4C 3.2786 no .
N1 H10A 3.1548 no .
N1 H11B 2.8936 no .
N1 H14B 2.9666 no .
N1 H15C 2.8037 no .
N2 H6A 2.5885 no .
N2 H6B 2.5953 no .
N2 H6C 3.2525 no .
N2 H7A 2.6716 no .
N2 H7B 2.6676 no .
N2 H7C 3.3018 no .
N2 H8A 2.6203 no .
N2 H8B 2.6207 no .
N2 H8C 3.2724 no .
N2 H11A 2.7178 no .
N2 H12B 2.9634 no .
N2 H15A 2.9730 no .
N2 H16A 3.2011 no .
N3 H10A 2.6520 no .
N3 H10B 2.6572 no .
N3 H10C 3.3127 no .
N3 H11A 2.6344 no .
N3 H11B 2.6471 no .
N3 H11C 3.2963 no .
N3 H12A 2.6485 no .
N3 H12B 2.6420 no .
N3 H12C 3.2992 no .
N4 H14A 2.6446 no .
N4 H14B 2.6441 no .
N4 H14C 3.3028 no .
N4 H15A 2.7029 no .
N4 H15B 3.3201 no .
N4 H15C 2.6482 no .
N4 H16A 2.6469 no .
N4 H16B 2.6458 no .
N4 H16C 3.3030 no .
C1 H11B 3.5622 no .
C1 H14B 3.5975 no .
C2 H3A 3.3399 no .
C2 H3B 2.6841 no .
C2 H3C 2.6660 no .
C2 H4A 2.6987 no .
C2 H4B 3.3631 no .
C2 H4C 2.7139 no .
C2 H10A 3.5153 no .
C2 H11B 3.0478 no .
C3 H2A 2.7021 no .
C3 H2B 3.3406 no .
C3 H2C 2.6448 no .
C3 H4A 3.3510 no .
C3 H4B 2.7003 no .
C3 H4C 2.6622 no .
C4 H2A 3.3688 no .
C4 H2B 2.6860 no .
C4 H2C 2.7114 no .
C4 H3A 2.6745 no .
C4 H3B 3.3559 no .
C4 H3C 2.6757 no .
C4 H14B 3.4229 no .
C4 H15C 3.2837 no .
C5 H11A 3.5408 no .
C5 H12B 3.5646 no .
C6 H7A 2.6127 no .
C6 H7B 3.2958 no .
C6 H7C 2.6403 no .
C6 H8A 3.3156 no .
C6 H8B 2.6437 no .
C6 H8C 2.6746 no .
C6 H11A 3.1663 no .
C7 H6A 3.2988 no .
C7 H6B 2.6251 no .
C7 H6C 2.6207 no .
C7 H8A 2.7134 no .
C7 H8B 3.3416 no .
C7 H8C 2.6681 no .
C7 H12B 3.5096 no .
C8 H6A 2.6474 no .
C8 H6B 3.3187 no .
C8 H6C 2.6635 no .
C8 H7A 3.3420 no .
C8 H7B 2.7036 no .
C8 H7C 2.6774 no .
C8 H15A 3.1278 no .
C8 H16A 3.3285 no .
C10 H2A 3.5659 no .
C10 H11A 3.4038 no .
C10 H11B 2.7132 no .
C10 H11C 2.7634 no .
C10 H12A 2.6626 no .
C10 H12B 3.3768 no .
C10 H12C 2.7259 no .
C11 H2A 3.4723 no .
C11 H10A 2.7412 no .
C11 H10B 3.3950 no .
C11 H10C 2.7581 no .
C11 H12A 3.3817 no .
C11 H12B 2.7523 no .
C11 H12C 2.7340 no .
C12 H10A 3.3678 no .
C12 H10B 2.6846 no .
C12 H10C 2.7272 no .
C12 H11A 2.7561 no .
C12 H11B 3.3816 no .
C12 H11C 2.7300 no .
C14 H4B 3.5747 no .
C14 H15A 3.3617 no .
C14 H15B 2.6786 no .
C14 H15C 2.7370 no .
C14 H16A 3.3437 no .
C14 H16B 2.6653 no .
C14 H16C 2.6887 no .
C15 H14A 3.3617 no .
C15 H14B 2.7185 no .
C15 H14C 2.6985 no .
C15 H16A 2.6773 no .
C15 H16B 3.3393 no .
C15 H16C 2.6693 no .
C16 H8A 3.4299 no .
C16 H14A 2.6681 no .
C16 H14B 3.3425 no .
C16 H14C 2.6892 no .
C16 H15A 2.6438 no .
C16 H15B 2.7048 no .
C16 H15C 3.3380 no .
H2A H3A 3.5943 no .
H2A H3B 2.5269 no .
H2A H3C 2.9851 no .
H2A H4A 3.5901 no .
H2A H10A 2.7122 no .
H2A H11B 2.5689 no .
H2B H3B 3.5904 no .
H2B H3C 3.5495 no .
H2B H4A 2.4972 no .
H2B H4B 3.5775 no .
H2B H4C 2.9769 no .
H2B H11B 2.8102 no .
H2C H3A 3.5425 no .
H2C H3B 2.9273 no .
H2C H3C 2.4460 no .
H2C H4A 2.9915 no .
H2C H4C 2.5408 no .
H3A H4A 3.5796 no .
H3A H4B 2.5052 no .
H3A H4C 2.9265 no .
H3A H14B 3.2753 no .
H3B H4B 3.5945 no .
H3B H4C 3.5660 no .
H3B H10A 2.9419 no .
H3C H4A 3.5624 no .
H3C H4B 2.9846 no .
H3C H4C 2.4656 no .
H4A H15C 2.8587 no .
H4B H14B 2.6582 no .
H4B H15C 3.0369 no .
H6A H7A 3.5162 no .
H6A H7C 3.5350 no .
H6A H8A 3.5348 no .
H6A H8B 2.4456 no .
H6A H8C 2.9549 no .
H6A H11A 2.9486 no .
H6B H7A 2.4151 no .
H6B H7B 3.5152 no .
H6B H7C 2.9309 no .
H6B H8B 3.5386 no .
H6B H8C 3.5695 no .
H6B H11A 2.7147 no .
H6B H12B 2.9619 no .
H6C H7A 2.8836 no .
H6C H7B 3.5250 no .
H6C H7C 2.4399 no .
H6C H8A 3.5619 no .
H6C H8B 2.9325 no .
H6C H8C 2.4962 no .
H7A H8C 3.5583 no .
H7A H12B 2.7648 no .
H7B H8A 2.5514 no .
H7B H8C 2.9645 no .
H7B H16A 3.5065 no .
H7C H8A 2.9931 no .
H7C H8B 3.5600 no .
H7C H8C 2.4743 no .
H8A H15A 2.8537 no .
H8A H16A 2.4984 no .
H8B H15A 2.6628 no .
H8B H16A 3.5848 no .
H10A H11B 2.5336 no .
H10A H11C 3.0509 no .
H10A H12A 3.5532 no .
H10B H12A 2.4546 no .
H10B H12B 3.5737 no .
H10B H12C 2.9917 no .
H10C H11B 3.0023 no .
H10C H11C 2.6054 no .
H10C H12A 2.9625 no .
H10C H12C 2.5678 no .
H11A H12B 2.6018 no .
H11A H12C 3.0401 no .
H11C H12B 3.0282 no .
H11C H12C 2.5540 no .
H14A H15B 3.5722 no .
H14A H16A 3.5603 no .
H14A H16B 2.4666 no .
H14A H16C 2.9619 no .
H14B H15B 2.9653 no .
H14B H15C 2.5733 no .
H14B H16B 3.5576 no .
H14B H16C 3.5854 no .
H14C H15A 3.5773 no .
H14C H15B 2.4891 no .
H14C H15C 3.0227 no .
H14C H16A 3.5874 no .
H14C H16B 2.9586 no .
H14C H16C 2.5144 no .
H15A H16A 2.4588 no .
H15A H16B 3.5484 no .
H15A H16C 2.9050 no .
H15B H16A 3.0071 no .
H15B H16B 3.5904 no .
H15B H16C 2.5156 no .
H15C H16A 3.5554 no .
H15C H16C 3.5786 no .
Te1 H6C 3.4362 no 1_554
Te1 H7C 3.3067 no 1_554
Te1 H8C 3.1579 no 1_554
Te2 H8A 3.5865 no 3_566
Te2 H14C 3.2957 no 2_545
Se1 H7A 3.3159 no 4_554
Se1 H14A 3.2997 no 3_565
Se1 H16C 3.5028 no 2_545
Se2 H8C 3.4742 no 3_566
Se2 H14A 3.4345 no 3_565
Se2 H15B 3.5700 no 2_545
Se2 H16C 3.2762 no 2_545
C2 H3B 3.2374 no 3_665
C2 H6C 3.4210 no 3_666
C2 H12C 3.2584 no 2_655
C3 H2A 3.2529 no 3_665
C3 H6C 3.4219 no 1_554
C3 H15C 3.5713 no 4_564
C4 H8B 3.1514 no 4_564
C4 H11C 3.0365 no 2_655
C4 H15A 3.4640 no 4_564
C6 H2B 3.2777 no 3_666
C6 H3B 3.5741 no 1_556
C7 H12A 3.3349 no 4_555
C7 H16B 3.2422 no 3_566
C8 H4B 3.3752 no 4_565
C8 H14B 3.5280 no 4_565
C8 H14C 3.1747 no 4_565
C8 H15B 3.3104 no 4_565
C10 H2C 3.4116 no 3_665
C10 H6B 3.5841 no 4_554
C11 H4C 3.3754 no 2_645
C12 H2C 3.5492 no 2_645
C12 H10B 3.4280 no 4_555
C14 H8A 3.3968 no 4_564
C14 H8B 3.4637 no 4_564
C15 H3A 3.1003 no 4_565
C15 H4B 3.2353 no 4_565
C15 H8B 3.5724 no 4_564
C15 H8C 3.5438 no 4_564
C15 H14B 3.4569 no 4_565
C16 H7B 3.0713 no 3_566
H2A C3 3.2529 no 3_665
H2A H2A 3.1384 no 3_665
H2A H2C 3.4148 no 3_665
H2A H3B 2.6192 no 3_665
H2A H3C 3.0381 no 3_665
H2A H6A 3.3901 no 3_666
H2A H6C 3.2883 no 3_666
H2B C6 3.2777 no 3_666
H2B H6A 3.2106 no 3_666
H2B H6B 2.9590 no 3_666
H2B H6C 3.1137 no 3_666
H2B H10C 3.1469 no 2_655
H2B H12C 3.0707 no 2_655
H2C C10 3.4116 no 3_665
H2C C12 3.5492 no 2_655
H2C H2A 3.4148 no 3_665
H2C H3B 3.0081 no 3_665
H2C H6C 3.2901 no 3_666
H2C H10A 2.7956 no 3_665
H2C H10C 3.3271 no 3_665
H2C H11C 3.5831 no 2_655
H2C H12C 2.5741 no 2_655
H3A C15 3.1003 no 4_564
H3A H6C 3.3589 no 1_554
H3A H8B 3.5327 no 1_554
H3A H8C 3.0220 no 1_554
H3A H15A 3.1820 no 4_564
H3A H15B 2.7555 no 4_564
H3A H15C 2.8539 no 4_564
H3B C2 3.2374 no 3_665
H3B C6 3.5741 no 1_554
H3B H2A 2.6192 no 3_665
H3B H2C 3.0081 no 3_665
H3B H6A 3.4935 no 1_554
H3B H6C 2.7933 no 1_554
H3C H2A 3.0381 no 3_665
H3C H4A 3.1140 no 4_564
H3C H10A 3.2088 no 3_665
H3C H10C 3.1302 no 3_665
H3C H15C 3.4398 no 4_564
H4A H3C 3.1140 no 4_565
H4A H6A 3.5956 no 4_564
H4A H8B 3.1217 no 4_564
H4A H10C 3.2710 no 2_655
H4A H11C 2.7971 no 2_655
H4B C8 3.3752 no 4_564
H4B C15 3.2353 no 4_564
H4B H8B 2.4069 no 4_564
H4B H15A 2.5744 no 4_564
H4B H15B 3.4269 no 4_564
H4B H15C 3.2362 no 4_564
H4C C11 3.3754 no 2_655
H4C H8B 3.5475 no 4_564
H4C H11C 2.4117 no 2_655
H4C H12C 3.5326 no 2_655
H6A H2A 3.3901 no 3_666
H6A H2B 3.2106 no 3_666
H6A H3B 3.4935 no 1_556
H6A H4A 3.5956 no 4_565
H6A H11B 3.2024 no 3_666
H6A H11C 3.3555 no 3_666
H6B C10 3.5841 no 4_555
H6B H2B 2.9590 no 3_666
H6B H10B 3.1783 no 4_555
H6B H10C 3.1231 no 4_555
H6B H12A 3.3269 no 4_555
H6B H12C 3.3183 no 4_555
H6C Te1 3.4362 no 1_556
H6C C2 3.4210 no 3_666
H6C C3 3.4219 no 1_556
H6C H2A 3.2883 no 3_666
H6C H2B 3.1137 no 3_666
H6C H2C 3.2901 no 3_666
H6C H3A 3.3589 no 1_556
H6C H3B 2.7933 no 1_556
H6C H12A 3.3221 no 4_555
H6C H12C 3.1815 no 4_555
H7A Se1 3.3159 no 4_555
H7A H10B 3.0457 no 4_555
H7A H12A 2.8657 no 4_555
H7B C16 3.0713 no 3_566
H7B H16A 3.0421 no 3_566
H7B H16B 2.6342 no 3_566
H7B H16C 3.0309 no 3_566
H7C Te1 3.3067 no 1_556
H7C H12A 2.9234 no 4_555
H7C H16B 2.9806 no 3_566
H7C H16C 3.5267 no 3_566
H8A Te2 3.5865 no 3_566
H8A C14 3.3968 no 4_565
H8A H14B 3.2683 no 4_565
H8A H14C 2.6613 no 4_565
H8A H15B 3.4742 no 4_565
H8B C4 3.1514 no 4_565
H8B C14 3.4637 no 4_565
H8B C15 3.5724 no 4_565
H8B H3A 3.5327 no 1_556
H8B H4A 3.1217 no 4_565
H8B H4B 2.4069 no 4_565
H8B H4C 3.5475 no 4_565
H8B H14B 2.9931 no 4_565
H8B H14C 3.0941 no 4_565
H8B H15B 3.1737 no 4_565
H8B H15C 3.1592 no 4_565
H8C Te1 3.1579 no 1_556
H8C Se2 3.4742 no 3_566
H8C C15 3.5438 no 4_565
H8C H3A 3.0220 no 1_556
H8C H14C 3.2646 no 4_565
H8C H15B 2.7754 no 4_565
H8C H15C 3.4795 no 4_565
H10A H2C 2.7956 no 3_665
H10A H3C 3.2088 no 3_665
H10A H12C 3.5609 no 4_554
H10B C12 3.4280 no 4_554
H10B H6B 3.1783 no 4_554
H10B H7A 3.0457 no 4_554
H10B H12B 2.8379 no 4_554
H10B H12C 3.1663 no 4_554
H10C H2B 3.1469 no 2_645
H10C H2C 3.3271 no 3_665
H10C H3C 3.1302 no 3_665
H10C H4A 3.2710 no 2_645
H10C H6B 3.1231 no 4_554
H11B H6A 3.2024 no 3_666
H11C C4 3.0365 no 2_645
H11C H2C 3.5831 no 2_645
H11C H4A 2.7971 no 2_645
H11C H4C 2.4117 no 2_645
H11C H6A 3.3555 no 3_666
H12A C7 3.3349 no 4_554
H12A H6B 3.3269 no 4_554
H12A H6C 3.3221 no 4_554
H12A H7A 2.8657 no 4_554
H12A H7C 2.9234 no 4_554
H12B H10B 2.8379 no 4_555
H12C C2 3.2584 no 2_645
H12C H2B 3.0707 no 2_645
H12C H2C 2.5741 no 2_645
H12C H4C 3.5326 no 2_645
H12C H6B 3.3183 no 4_554
H12C H6C 3.1815 no 4_554
H12C H10A 3.5609 no 4_555
H12C H10B 3.1663 no 4_555
H14A Se1 3.2997 no 3_565
H14A Se2 3.4345 no 3_565
H14B C8 3.5280 no 4_564
H14B C15 3.4569 no 4_564
H14B H8A 3.2683 no 4_564
H14B H8B 2.9931 no 4_564
H14B H15A 2.9176 no 4_564
H14B H15B 3.0869 no 4_564
H14C Te2 3.2957 no 2_555
H14C C8 3.1747 no 4_564
H14C H8A 2.6613 no 4_564
H14C H8B 3.0941 no 4_564
H14C H8C 3.2646 no 4_564
H14C H15A 3.5574 no 4_564
H14C H16A 3.5777 no 4_564
H15A C4 3.4640 no 4_565
H15A H3A 3.1820 no 4_565
H15A H4B 2.5744 no 4_565
H15A H14B 2.9176 no 4_565
H15A H14C 3.5574 no 4_565
H15B Se2 3.5700 no 2_555
H15B C8 3.3104 no 4_564
H15B H3A 2.7555 no 4_565
H15B H4B 3.4269 no 4_565
H15B H8A 3.4742 no 4_564
H15B H8B 3.1737 no 4_564
H15B H8C 2.7754 no 4_564
H15B H14B 3.0869 no 4_565
H15C C3 3.5713 no 4_565
H15C H3A 2.8539 no 4_565
H15C H3C 3.4398 no 4_565
H15C H4B 3.2362 no 4_565
H15C H8B 3.1592 no 4_564
H15C H8C 3.4795 no 4_564
H16A H7B 3.0421 no 3_566
H16A H14C 3.5777 no 4_565
H16B C7 3.2422 no 3_566
H16B H7B 2.6342 no 3_566
H16B H7C 2.9806 no 3_566
H16C Se1 3.5028 no 2_555
H16C Se2 3.2762 no 2_555
H16C H7B 3.0309 no 3_566
H16C H7C 3.5267 no 3_566

loop_
_geom_torsion_atom_site_label_1
_geom_torsion_atom_site_label_2
_geom_torsion_atom_site_label_3
_geom_torsion_atom_site_label_4
_geom_torsion
_geom_torsion_publ_flag
Se1 Te1 P1 P2 -17.14(13) no
Se1 Te1 P1 N1 166.48(13) no
Se1 Te1 P1 N3 27.36(14) no
Se1 Te1 P1 N4 -61.50(13) no
P1 Te1 Se1 Se2 62.69(9) no
Se2 Te2 P2 P1 -22.98(13) no
Se2 Te2 P2 N2 160.25(13) no
Se2 Te2 P2 N3 -67.49(13) no
Se2 Te2 P2 N4 21.09(14) no
P2 Te2 Se2 Se1 68.10(8) no
Te1 Se1 Se2 Te2 -96.30(6) no
Te1 P1 P2 Te2 -1.0(2) no
Te1 P1 P2 N2 175.30(15) no
Te1 P1 P2 N3 83.78(14) no
Te1 P1 P2 N4 -83.14(15) no
Te1 P1 N1 C1 -13.6(14) no
Te1 P1 N3 P2 -115.4(3) no
Te1 P1 N3 C9 90.2(7) no
Te1 P1 N4 P2 115.8(3) no
Te1 P1 N4 C13 -89.4(6) no
P2 P1 N1 C1 170.3(10) no
N1 P1 P2 Te2 174.8(5) no
N1 P1 P2 N2 -8.8(6) no
N1 P1 P2 N3 -100.4(5) no
N1 P1 P2 N4 92.7(5) no
P2 P1 N3 P2 0.00(9) no
P2 P1 N3 C9 -154.4(10) no
N3 P1 P2 Te2 -84.8(5) no
N3 P1 P2 N2 91.5(5) no
N3 P1 P2 N3 -0.0(5) no
N3 P1 P2 N4 -166.9(5) no
P2 P1 N4 P2 -0.00(9) no
P2 P1 N4 C13 154.8(9) no
N4 P1 P2 Te2 82.1(5) no
N4 P1 P2 N2 -101.6(5) no
N4 P1 P2 N3 166.9(5) no
N4 P1 P2 N4 -0.0(4) no
N1 P1 N3 P2 110.1(6) no
N1 P1 N3 C9 -44.3(9) no
N3 P1 N1 C1 118.9(12) no
N1 P1 N4 P2 -114.7(5) no
N1 P1 N4 C13 40.1(9) no
N4 P1 N1 C1 -140.5(11) no
N3 P1 N4 P2 8.8(4) no
N3 P1 N4 C13 163.6(7) no
N4 P1 N3 P2 -8.8(4) no
N4 P1 N3 C9 -163.2(8) no
Te2 P2 N2 C5 -9.5(14) no
Te2 P2 N3 P1 114.6(3) no
Te2 P2 N3 C9 -90.1(7) no
Te2 P2 N4 P1 -116.5(3) no
Te2 P2 N4 C13 89.1(7) no
P1 P2 N2 C5 174.0(10) no
P1 P2 N3 P1 0.00(9) no
P1 P2 N3 C9 155.3(10) no
P1 P2 N4 P1 0.00(9) no
P1 P2 N4 C13 -154.5(9) no
N2 P2 N3 P1 -114.9(6) no
N2 P2 N3 C9 40.4(9) no
N3 P2 N2 C5 -137.7(12) no
N2 P2 N4 P1 109.1(6) no
N2 P2 N4 C13 -45.4(9) no
N4 P2 N2 C5 122.3(12) no
N3 P2 N4 P1 -8.7(4) no
N3 P2 N4 C13 -163.2(7) no
N4 P2 N3 P1 8.8(4) no
N4 P2 N3 C9 164.1(8) no
P1 N1 C1 C2 -114.2(14) no
P1 N1 C1 C3 7(2) no
P1 N1 C1 C4 126.7(13) no
P2 N2 C5 C6 141.3(12) no
P2 N2 C5 C7 22.9(19) no
P2 N2 C5 C8 -99.7(15) no
P1 N3 C9 C10 -47.8(12) no
P1 N3 C9 C11 71.9(12) no
P1 N3 C9 C12 -164.9(6) no
P2 N3 C9 C10 165.2(6) no
P2 N3 C9 C11 -75.1(11) no
P2 N3 C9 C12 48.1(12) no
P1 N4 C13 C14 46.5(11) no
P1 N4 C13 C15 -74.9(10) no
P1 N4 C13 C16 165.3(6) no
P2 N4 C13 C14 -166.9(6) no
P2 N4 C13 C15 71.6(10) no
P2 N4 C13 C16 -48.2(11) no
